data_4029842
loop_
_publ_author_name
'Tang, Jian'
'Yue, Jia-Jun'
'Tao, Fei-Fei'
'Grampp, Guenter'
'Wang, Bing-Xiang'
'Li, Fang'
'Liang, Xue-Zheng'
'Shen, Yong-Miao'
'Xu, Jian-Hua'

_publ_section_title
;
 A three-component reaction by photoinduced electron transfer mechanism
 with N-protected pyrroles as neutral carbon nucleophiles.
;
_journal_issue 16
_journal_name_full 'The Journal of organic chemistry'
_journal_page_first 7572
_journal_page_last 7582
_journal_paper_doi 10.1021/jo5013114
_journal_volume 79
_journal_year 2014
_chemical_formula_moiety 'C23 H18 N4'
_chemical_formula_sum 'C23 H18 N4'
_chemical_formula_weight 350.41
_chemical_name_systematic
; 
 ? 
;
_space_group_IT_number 2
_symmetry_cell_setting triclinic
_symmetry_space_group_name_Hall '-P 1'
_symmetry_space_group_name_H-M 'P -1'
_atom_sites_solution_hydrogens geom
_atom_sites_solution_primary direct
_atom_sites_solution_secondary difmap
_audit_creation_method SHELXL-97
_cell_angle_alpha 84.179(4)
_cell_angle_beta 86.210(4)
_cell_angle_gamma 79.569(4)
_cell_formula_units_Z 2
_cell_length_a 7.943(2)
_cell_length_b 10.527(3)
_cell_length_c 11.702(4)
_cell_measurement_reflns_used 1070
_cell_measurement_temperature 296(2)
_cell_measurement_theta_max 25.64
_cell_measurement_theta_min 2.31
_cell_volume 956.2(5)
_computing_structure_refinement 'SHELXL-97 (Sheldrick, 2008)'
_computing_structure_solution 'SHELXS-97 (Sheldrick, 2008)'
_diffrn_ambient_temperature 296(2)
_diffrn_measured_fraction_theta_full 0.983
_diffrn_measured_fraction_theta_max 0.983
_diffrn_radiation_monochromator graphite
_diffrn_radiation_source 'fine-focus sealed tube'
_diffrn_radiation_type MoK\a
_diffrn_radiation_wavelength 0.71073
_diffrn_reflns_av_R_equivalents 0.0478
_diffrn_reflns_av_sigmaI/netI 0.0712
_diffrn_reflns_limit_h_max 9
_diffrn_reflns_limit_h_min -8
_diffrn_reflns_limit_k_max 12
_diffrn_reflns_limit_k_min -12
_diffrn_reflns_limit_l_max 13
_diffrn_reflns_limit_l_min -14
_diffrn_reflns_number 6989
_diffrn_reflns_theta_full 25.50
_diffrn_reflns_theta_max 25.50
_diffrn_reflns_theta_min 1.75
_exptl_absorpt_coefficient_mu 0.074
_exptl_absorpt_correction_T_max 0.9926
_exptl_absorpt_correction_T_min 0.9781
_exptl_absorpt_correction_type multi-scan
_exptl_absorpt_process_details 'SADABS (Bruker, 2000)'
_exptl_crystal_density_diffrn 1.217
_exptl_crystal_density_method 'not measured'
_exptl_crystal_F_000 368
_exptl_crystal_size_max 0.30
_exptl_crystal_size_mid 0.15
_exptl_crystal_size_min 0.10
_refine_diff_density_max 0.152
_refine_diff_density_min -0.144
_refine_diff_density_rms 0.039
_refine_ls_extinction_coef 0.036(4)
_refine_ls_extinction_expression Fc^*^=kFc[1+0.001xFc^2^\l^3^/sin(2\q)]^-1/4^
_refine_ls_extinction_method SHELXL
_refine_ls_goodness_of_fit_ref 0.999
_refine_ls_hydrogen_treatment constr
_refine_ls_matrix_type full
_refine_ls_number_parameters 247
_refine_ls_number_reflns 3506
_refine_ls_number_restraints 0
_refine_ls_restrained_S_all 0.999
_refine_ls_R_factor_all 0.1043
_refine_ls_R_factor_gt 0.0522
_refine_ls_shift/su_max 0.000
_refine_ls_shift/su_mean 0.000
_refine_ls_structure_factor_coef Fsqd
_refine_ls_weighting_details 'calc w=1/[\s^2^(Fo^2^)+(0.0505P)^2^+0.0000P] where P=(Fo^2^+2Fc^2^)/3'
_refine_ls_weighting_scheme calc
_refine_ls_wR_factor_gt 0.1170
_refine_ls_wR_factor_ref 0.1373
_reflns_number_gt 1869
_reflns_number_total 3506
_reflns_threshold_expression >2sigma(I)
_cod_data_source_file jo5013114_si_002.cif
_cod_data_source_block 1
_cod_depositor_comments
;
The following automatic conversions were performed:

'_symmetry_cell_setting' value 'Triclinic' changed to 'triclinic'
according to
/usr/data/users/saulius/crontab/automatic-downloads/rss-feeds/ACS/lib/dictionaries/cif_core.dic
dictionary named 'cif_core.dic' version 2.4.2 from 2011-04-26.

Automatic conversion script
Id: cif_fix_values 2281 2013-09-26 08:29:07Z andrius 

 Adding full bibliography for 4029837--4029842.cif.
;
_cod_original_sg_symbol_Hall '-P 1   '
_cod_original_sg_symbol_H-M 'P-1   '
_cod_database_code 4029842

loop_
_symmetry_equiv_pos_as_xyz
'x, y, z'
'-x, -y, -z'

loop_
_atom_site_label
_atom_site_type_symbol
_atom_site_fract_x
_atom_site_fract_y
_atom_site_fract_z
_atom_site_U_iso_or_equiv
_atom_site_adp_type
_atom_site_occupancy
_atom_site_symmetry_multiplicity
_atom_site_calc_flag
_atom_site_refinement_flags
C1 C 0.2626(3) 0.4425(2) 0.95085(18) 0.0546(6) Uani 1 1 d .
C2 C 0.2321(3) 0.3502(2) 1.04030(17) 0.0580(6) Uani 1 1 d .
C3 C 0.2660(3) 0.2206(2) 1.01958(18) 0.0617(6) Uani 1 1 d .
H3 H 0.2462 0.1577 1.0781 0.074 Uiso 1 1 calc R
C4 C 0.3295(3) 0.1837(2) 0.91206(17) 0.0543(6) Uani 1 1 d .
C5 C 0.3647(2) 0.2754(2) 0.82085(16) 0.0479(5) Uani 1 1 d .
C6 C 0.3272(3) 0.4050(2) 0.84419(17) 0.0535(6) Uani 1 1 d .
H6 H 0.3462 0.4687 0.7861 0.064 Uiso 1 1 calc R
C7 C 0.2202(3) 0.5776(3) 0.96775(19) 0.0653(7) Uani 1 1 d .
C8 C 0.1644(3) 0.3889(3) 1.1511(2) 0.0705(7) Uani 1 1 d .
C9 C 0.3609(3) 0.0466(3) 0.89950(18) 0.0619(7) Uani 1 1 d .
C10 C 0.4381(3) 0.23315(19) 0.70379(16) 0.0465(5) Uani 1 1 d .
C11 C 0.6099(3) 0.14140(19) 0.71768(16) 0.0455(5) Uani 1 1 d .
C12 C 0.7180(3) 0.1572(2) 0.80111(18) 0.0555(6) Uani 1 1 d .
H12 H 0.6818 0.2208 0.8514 0.067 Uiso 1 1 calc R
C13 C 0.8781(3) 0.0813(2) 0.8117(2) 0.0652(7) Uani 1 1 d .
H13 H 0.9477 0.0934 0.8691 0.078 Uiso 1 1 calc R
C14 C 0.9340(3) -0.0115(2) 0.7380(2) 0.0739(7) Uani 1 1 d .
H14 H 1.0420 -0.0626 0.7445 0.089 Uiso 1 1 calc R
C15 C 0.8297(3) -0.0289(2) 0.6543(2) 0.0819(8) Uani 1 1 d .
H15 H 0.8674 -0.0920 0.6037 0.098 Uiso 1 1 calc R
C16 C 0.6688(3) 0.0468(2) 0.6444(2) 0.0657(7) Uani 1 1 d .
H16 H 0.5993 0.0336 0.5874 0.079 Uiso 1 1 calc R
C17 C 0.4681(3) 0.3538(2) 0.62104(16) 0.0533(6) Uani 1 1 d .
H17A H 0.3593 0.4123 0.6131 0.064 Uiso 1 1 calc R
H17B H 0.5443 0.3987 0.6566 0.064 Uiso 1 1 calc R
C18 C 0.5416(3) 0.3261(2) 0.50385(17) 0.0516(6) Uani 1 1 d .
C19 C 0.4631(3) 0.3025(2) 0.40952(18) 0.0688(7) Uani 1 1 d .
H19 H 0.3469 0.3007 0.4058 0.083 Uiso 1 1 calc R
C20 C 0.5879(4) 0.2814(2) 0.3191(2) 0.0823(9) Uani 1 1 d .
H20 H 0.5700 0.2623 0.2455 0.099 Uiso 1 1 calc R
C21 C 0.7390(4) 0.2942(2) 0.3596(2) 0.0782(8) Uani 1 1 d .
H21 H 0.8437 0.2860 0.3181 0.094 Uiso 1 1 calc R
C22 C 0.8443(3) 0.3447(3) 0.5420(2) 0.0900(9) Uani 1 1 d .
H22A H 0.8032 0.4208 0.5814 0.135 Uiso 1 1 calc R
H22B H 0.9437 0.3574 0.4939 0.135 Uiso 1 1 calc R
H22C H 0.8740 0.2714 0.5973 0.135 Uiso 1 1 calc R
C23 C 0.3030(3) 0.1697(2) 0.65225(18) 0.0652(7) Uani 1 1 d .
H23A H 0.2937 0.0889 0.6962 0.098 Uiso 1 1 calc R
H23B H 0.3373 0.1541 0.5740 0.098 Uiso 1 1 calc R
H23C H 0.1940 0.2266 0.6546 0.098 Uiso 1 1 calc R
N1 N 0.1794(3) 0.6845(2) 0.98230(19) 0.0929(8) Uani 1 1 d .
N2 N 0.1076(3) 0.4217(2) 1.23733(18) 0.0959(8) Uani 1 1 d .
N3 N 0.3803(3) -0.0624(2) 0.89394(17) 0.0818(7) Uani 1 1 d .
N4 N 0.7119(3) 0.32139(17) 0.47191(15) 0.0608(5) Uani 1 1 d .

loop_
_atom_site_aniso_label
_atom_site_aniso_U_11
_atom_site_aniso_U_22
_atom_site_aniso_U_33
_atom_site_aniso_U_23
_atom_site_aniso_U_13
_atom_site_aniso_U_12
C1 0.0504(14) 0.0596(15) 0.0522(13) -0.0087(11) -0.0012(11) -0.0036(11)
C2 0.0522(15) 0.0704(17) 0.0481(13) -0.0060(12) 0.0016(11) -0.0032(12)
C3 0.0601(15) 0.0687(17) 0.0510(13) 0.0075(11) 0.0058(11) -0.0078(13)
C4 0.0509(14) 0.0573(15) 0.0517(13) 0.0014(11) 0.0003(11) -0.0058(12)
C5 0.0408(13) 0.0515(14) 0.0495(12) -0.0017(10) -0.0015(10) -0.0048(10)
C6 0.0542(14) 0.0537(15) 0.0501(13) -0.0011(10) 0.0018(10) -0.0065(11)
C7 0.0710(17) 0.0685(19) 0.0558(14) -0.0147(13) 0.0068(12) -0.0091(15)
C8 0.0623(16) 0.088(2) 0.0577(15) -0.0094(14) 0.0034(13) -0.0048(14)
C9 0.0717(17) 0.0614(18) 0.0511(13) 0.0019(13) 0.0003(12) -0.0131(15)
C10 0.0449(13) 0.0500(14) 0.0450(11) -0.0045(10) -0.0039(9) -0.0092(11)
C11 0.0480(13) 0.0431(13) 0.0461(11) -0.0044(10) -0.0015(10) -0.0098(10)
C12 0.0516(15) 0.0559(15) 0.0586(14) -0.0097(11) -0.0008(11) -0.0069(12)
C13 0.0545(16) 0.0675(17) 0.0722(16) -0.0036(13) -0.0091(12) -0.0061(13)
C14 0.0565(16) 0.0595(17) 0.100(2) -0.0025(15) -0.0022(15) 0.0026(13)
C15 0.075(2) 0.0664(19) 0.103(2) -0.0335(15) -0.0018(16) 0.0065(15)
C16 0.0664(17) 0.0614(16) 0.0707(15) -0.0224(13) -0.0064(13) -0.0047(13)
C17 0.0588(15) 0.0521(14) 0.0460(12) -0.0028(10) 0.0004(10) -0.0039(11)
C18 0.0582(15) 0.0472(13) 0.0469(12) 0.0000(10) 0.0004(11) -0.0058(11)
C19 0.0873(19) 0.0695(17) 0.0525(14) -0.0011(12) -0.0048(13) -0.0235(14)
C20 0.132(3) 0.0637(18) 0.0513(15) -0.0085(12) 0.0084(17) -0.0215(18)
C21 0.099(2) 0.0602(17) 0.0636(17) -0.0006(13) 0.0301(16) 0.0025(16)
C22 0.0631(18) 0.111(2) 0.092(2) 0.0145(16) -0.0015(15) -0.0216(16)
C23 0.0631(16) 0.0765(17) 0.0583(14) -0.0027(12) -0.0085(12) -0.0182(13)
N1 0.1064(19) 0.0780(17) 0.0968(17) -0.0311(14) 0.0070(14) -0.0147(15)
N2 0.0954(18) 0.132(2) 0.0588(13) -0.0249(13) 0.0142(13) -0.0134(15)
N3 0.1095(19) 0.0648(15) 0.0726(14) -0.0010(12) -0.0038(12) -0.0226(14)
N4 0.0625(14) 0.0572(13) 0.0582(12) 0.0011(9) 0.0031(10) -0.0045(10)

loop_
_atom_type_symbol
_atom_type_description
_atom_type_scat_dispersion_real
_atom_type_scat_dispersion_imag
_atom_type_scat_source
C C 0.0033 0.0016 'International Tables Vol C Tables 4.2.6.8 and 6.1.1.4'
H H 0.0000 0.0000 'International Tables Vol C Tables 4.2.6.8 and 6.1.1.4'
N N 0.0061 0.0033 'International Tables Vol C Tables 4.2.6.8 and 6.1.1.4'

loop_
_geom_angle_atom_site_label_1
_geom_angle_atom_site_label_2
_geom_angle_atom_site_label_3
_geom_angle
C6 C1 C2 120.7(2)
C6 C1 C7 119.5(2)
C2 C1 C7 119.77(19)
C3 C2 C1 118.45(19)
C3 C2 C8 120.8(2)
C1 C2 C8 120.8(2)
C2 C3 C4 120.6(2)
C2 C3 H3 119.7
C4 C3 H3 119.7
C3 C4 C5 121.9(2)
C3 C4 C9 116.3(2)
C5 C4 C9 121.83(19)
C6 C5 C4 116.00(18)
C6 C5 C10 122.68(18)
C4 C5 C10 121.31(18)
C1 C6 C5 122.4(2)
C1 C6 H6 118.8
C5 C6 H6 118.8
N1 C7 C1 177.0(3)
N2 C8 C2 178.2(3)
N3 C9 C4 176.7(3)
C5 C10 C11 109.98(15)
C5 C10 C23 107.44(16)
C11 C10 C23 112.70(17)
C5 C10 C17 110.20(16)
C11 C10 C17 108.44(16)
C23 C10 C17 108.07(16)
C16 C11 C12 117.3(2)
C16 C11 C10 122.37(18)
C12 C11 C10 120.19(18)
C13 C12 C11 121.8(2)
C13 C12 H12 119.1
C11 C12 H12 119.1
C14 C13 C12 119.9(2)
C14 C13 H13 120.0
C12 C13 H13 120.0
C13 C14 C15 119.5(2)
C13 C14 H14 120.3
C15 C14 H14 120.3
C14 C15 C16 120.4(2)
C14 C15 H15 119.8
C16 C15 H15 119.8
C11 C16 C15 121.1(2)
C11 C16 H16 119.5
C15 C16 H16 119.5
C18 C17 C10 115.80(17)
C18 C17 H17A 108.3
C10 C17 H17A 108.3
C18 C17 H17B 108.3
C10 C17 H17B 108.3
H17A C17 H17B 107.4
C19 C18 N4 106.8(2)
C19 C18 C17 130.0(2)
N4 C18 C17 123.24(19)
C18 C19 C20 108.4(2)
C18 C19 H19 125.8
C20 C19 H19 125.8
C21 C20 C19 107.0(2)
C21 C20 H20 126.5
C19 C20 H20 126.5
C20 C21 N4 108.6(2)
C20 C21 H21 125.7
N4 C21 H21 125.7
N4 C22 H22A 109.5
N4 C22 H22B 109.5
H22A C22 H22B 109.5
N4 C22 H22C 109.5
H22A C22 H22C 109.5
H22B C22 H22C 109.5
C10 C23 H23A 109.5
C10 C23 H23B 109.5
H23A C23 H23B 109.5
C10 C23 H23C 109.5
H23A C23 H23C 109.5
H23B C23 H23C 109.5
C21 N4 C18 109.2(2)
C21 N4 C22 123.9(2)
C18 N4 C22 126.81(19)

loop_
_geom_bond_atom_site_label_1
_geom_bond_atom_site_label_2
_geom_bond_distance
C1 C6 1.385(3)
C1 C2 1.394(3)
C1 C7 1.432(3)
C2 C3 1.385(3)
C2 C8 1.439(3)
C3 C4 1.390(3)
C3 H3 0.9300
C4 C5 1.413(3)
C4 C9 1.440(3)
C5 C6 1.394(3)
C5 C10 1.529(3)
C6 H6 0.9300
C7 N1 1.140(3)
C8 N2 1.138(3)
C9 N3 1.138(3)
C10 C11 1.531(3)
C10 C23 1.545(3)
C10 C17 1.561(3)
C11 C16 1.377(3)
C11 C12 1.383(3)
C12 C13 1.380(3)
C12 H12 0.9300
C13 C14 1.363(3)
C13 H13 0.9300
C14 C15 1.371(3)
C14 H14 0.9300
C15 C16 1.383(3)
C15 H15 0.9300
C16 H16 0.9300
C17 C18 1.490(3)
C17 H17A 0.9700
C17 H17B 0.9700
C18 C19 1.368(3)
C18 N4 1.373(3)
C19 C20 1.408(3)
C19 H19 0.9300
C20 C21 1.352(3)
C20 H20 0.9300
C21 N4 1.368(3)
C21 H21 0.9300
C22 N4 1.445(3)
C22 H22A 0.9600
C22 H22B 0.9600
C22 H22C 0.9600
C23 H23A 0.9600
C23 H23B 0.9600
C23 H23C 0.9600
